data_4100912
loop_
_publ_author_name
' Kimihisa Yamamoto '

_publ_section_title
;
Supplementary Information of X-ray Crystal Analysis of HAM4
;
_journal_name_full 'Journal of the American Chemical Society'
_journal_year 2005
_chemical_formula_moiety 'C32 H56 N4 O7'
_chemical_formula_sum 'C32 H56 N4 O7'
_chemical_formula_weight 596.80
_chemical_name_common Boc-Aib-Gpn-Aib-Gpn-OMe
_space_group_IT_number 14
_symmetry_cell_setting monoclinic
_symmetry_space_group_name_Hall '-P 2ybc'
_symmetry_space_group_name_H-M 'P 1 21/c 1'
_cell_angle_alpha 90.00
_cell_angle_beta 101.285(3)
_cell_angle_gamma 90.00
_cell_formula_units_Z 4
_cell_length_a 13.7261(18)
_cell_length_b 15.372(2)
_cell_length_c 17.492(2)
_cell_measurement_temperature 293(2)
_cell_volume 3619.3(8)
_diffrn_ambient_temperature 293(2)
_exptl_crystal_density_diffrn 1.095
_cod_depositor_comments
;
The following automatic conversions were performed:
'_symmetry_cell_setting' value 'Monoclinic' changed to 'monoclinic'
according to '/home/saulius/struct/CIF-dictionaries/cif_core.dic'
dictionary named 'cif_core.dic' version 2.4.1 from 2010-06-29.

Automatic conversion script
Id: cif_fix_enum 1527 2010-12-29 10:47:43Z saulius 
;
_cod_original_sg_symbol_H-M 'P 21/c'
_cod_database_code 4100912

loop_
_symmetry_equiv_pos_as_xyz
'x, y, z'
'-x, y+1/2, -z+1/2'
'-x, -y, -z'
'x, -y-1/2, z-1/2'

loop_
_atom_site_label
_atom_site_type_symbol
_atom_site_fract_x
_atom_site_fract_y
_atom_site_fract_z
_atom_site_U_iso_or_equiv
_atom_site_adp_type
_atom_site_occupancy
_atom_site_symmetry_multiplicity
_atom_site_calc_flag
_atom_site_refinement_flags
_atom_site_disorder_assembly
_atom_site_disorder_group
C1 C 0.6954(3) 0.2500(3) 0.8168(3) 0.0790(15) Uani 1 1 d . . .
H1A H 0.7022 0.2016 0.8522 0.118 Uiso 1 1 calc R . .
H1B H 0.6595 0.2959 0.8363 0.118 Uiso 1 1 calc R . .
H1C H 0.7601 0.2706 0.8124 0.118 Uiso 1 1 calc R . .
C2 C 0.6282(4) 0.2967(4) 0.6818(3) 0.099(2) Uani 1 1 d . . .
H2A H 0.5967 0.3443 0.7030 0.149 Uiso 1 1 calc R . .
H2B H 0.5882 0.2793 0.6329 0.149 Uiso 1 1 calc R . .
H2C H 0.6925 0.3145 0.6739 0.149 Uiso 1 1 calc R . .
C3 C 0.6887(4) 0.1432(4) 0.7095(3) 0.0973(19) Uani 1 1 d . . .
H3A H 0.6941 0.0976 0.7476 0.146 Uiso 1 1 calc R . .
H3B H 0.7539 0.1589 0.7019 0.146 Uiso 1 1 calc R . .
H3C H 0.6496 0.1232 0.6611 0.146 Uiso 1 1 calc R . .
C4 C 0.6394(3) 0.2215(3) 0.7376(2) 0.0515(11) Uani 1 1 d . . .
O O 0.54197(17) 0.19696(17) 0.75433(13) 0.0487(7) Uani 1 1 d . . .
C0' C 0.4678(3) 0.1680(2) 0.6984(2) 0.0363(9) Uani 1 1 d . . .
O0 O 0.47370(18) 0.15581(17) 0.63109(14) 0.0500(7) Uani 1 1 d . . .
N1 N 0.3848(2) 0.15634(19) 0.72759(16) 0.0397(8) Uani 1 1 d . . .
H1 H 0.3857 0.1706 0.7752 0.048 Uiso 1 1 calc R . .
C1A C 0.2935(3) 0.1204(2) 0.6813(2) 0.0398(9) Uani 1 1 d . . .
C1' C 0.2551(2) 0.1771(3) 0.6095(2) 0.0365(9) Uani 1 1 d . . .
O1 O 0.21373(19) 0.14373(17) 0.54805(14) 0.0521(7) Uani 1 1 d . . .
C1B1 C 0.2147(3) 0.1225(3) 0.7327(2) 0.0519(11) Uani 1 1 d . . .
H1B1 H 0.2047 0.1815 0.7475 0.078 Uiso 1 1 calc R . .
H1B2 H 0.2369 0.0882 0.7786 0.078 Uiso 1 1 calc R . .
H1B3 H 0.1534 0.0993 0.7041 0.078 Uiso 1 1 calc R . .
C1B2 C 0.3090(3) 0.0271(3) 0.6577(2) 0.0561(11) Uani 1 1 d . . .
H1B4 H 0.3323 -0.0072 0.7035 0.084 Uiso 1 1 calc R . .
H1B5 H 0.3572 0.0258 0.6247 0.084 Uiso 1 1 calc R . .
H1B6 H 0.2472 0.0038 0.6300 0.084 Uiso 1 1 calc R . .
N2 N 0.2649(2) 0.2631(2) 0.61923(15) 0.0389(8) Uani 1 1 d . . .
H2 H 0.2955 0.2823 0.6637 0.047 Uiso 1 1 calc R . .
C2G C 0.2266(3) 0.3259(2) 0.5586(2) 0.0434(10) Uani 1 1 d . . .
H2G1 H 0.1721 0.3571 0.5739 0.052 Uiso 1 1 calc R . .
H2G2 H 0.1997 0.2943 0.5111 0.052 Uiso 1 1 calc R . .
C2B C 0.3021(2) 0.3926(2) 0.54025(18) 0.0348(9) Uani 1 1 d . . .
C2A C 0.3955(3) 0.3462(2) 0.52392(19) 0.0383(9) Uani 1 1 d . . .
H2A1 H 0.4439 0.3904 0.5180 0.046 Uiso 1 1 calc R . .
H2A2 H 0.4236 0.3121 0.5696 0.046 Uiso 1 1 calc R . .
C2' C 0.3826(2) 0.2873(3) 0.4541(2) 0.0368(9) Uani 1 1 d . . .
O2 O 0.36599(19) 0.31644(17) 0.38715(13) 0.0502(7) Uani 1 1 d . . .
C2B1 C 0.2486(3) 0.4455(3) 0.4702(2) 0.0473(10) Uani 1 1 d . . .
H2B1 H 0.2336 0.4074 0.4252 0.057 Uiso 1 1 calc R . .
H2B2 H 0.1860 0.4662 0.4811 0.057 Uiso 1 1 calc R . .
C2G1 C 0.3068(3) 0.5226(3) 0.4498(3) 0.0656(13) Uani 1 1 d . . .
H2G3 H 0.2668 0.5547 0.4072 0.079 Uiso 1 1 calc R . .
H2G4 H 0.3661 0.5023 0.4329 0.079 Uiso 1 1 calc R . .
C2D C 0.3361(4) 0.5821(3) 0.5198(3) 0.0750(14) Uani 1 1 d . . .
H2D1 H 0.2767 0.6074 0.5330 0.090 Uiso 1 1 calc R . .
H2D2 H 0.3769 0.6291 0.5066 0.090 Uiso 1 1 calc R . .
C2G2 C 0.3933(3) 0.5332(3) 0.5901(3) 0.0612(12) Uani 1 1 d . . .
H2G5 H 0.4068 0.5719 0.6347 0.073 Uiso 1 1 calc R . .
H2G6 H 0.4564 0.5137 0.5792 0.073 Uiso 1 1 calc R . .
C2B2 C 0.3341(3) 0.4547(2) 0.6094(2) 0.0482(10) Uani 1 1 d . . .
H2B3 H 0.2753 0.4753 0.6269 0.058 Uiso 1 1 calc R . .
H2B4 H 0.3742 0.4227 0.6521 0.058 Uiso 1 1 calc R . .
N3 N 0.3894(2) 0.2017(2) 0.46883(15) 0.0376(7) Uani 1 1 d . . .
H3 H 0.3987 0.1850 0.5166 0.045 Uiso 1 1 calc R . .
C3A C 0.3818(3) 0.1352(2) 0.4083(2) 0.0414(9) Uani 1 1 d . . .
C3' C 0.2871(3) 0.1497(2) 0.3456(2) 0.0409(9) Uani 1 1 d . . .
O3 O 0.28881(19) 0.14645(18) 0.27606(14) 0.0562(8) Uani 1 1 d . . .
C3B1 C 0.3712(3) 0.0466(3) 0.4468(2) 0.0594(12) Uani 1 1 d . . .
H3B1 H 0.3126 0.0469 0.4691 0.089 Uiso 1 1 calc R . .
H3B2 H 0.4284 0.0363 0.4871 0.089 Uiso 1 1 calc R . .
H3B3 H 0.3659 0.0015 0.4084 0.089 Uiso 1 1 calc R . .
C3B2 C 0.4738(3) 0.1364(3) 0.3719(2) 0.0625(12) Uani 1 1 d . . .
H3B4 H 0.5318 0.1267 0.4116 0.094 Uiso 1 1 calc R . .
H3B5 H 0.4789 0.1919 0.3478 0.094 Uiso 1 1 calc R . .
H3B6 H 0.4687 0.0914 0.3332 0.094 Uiso 1 1 calc R . .
N4 N 0.2038(2) 0.1618(2) 0.37322(17) 0.0464(8) Uani 1 1 d . . .
H4 H 0.2077 0.1617 0.4229 0.056 Uiso 1 1 calc R . .
C4G C 0.1072(3) 0.1750(3) 0.3234(2) 0.0560(11) Uani 1 1 d . . .
H4G1 H 0.1165 0.1848 0.2705 0.067 Uiso 1 1 calc R . .
H4G2 H 0.0778 0.2272 0.3402 0.067 Uiso 1 1 calc R . .
C4B C 0.0343(3) 0.0995(3) 0.3227(2) 0.0527(11) Uani 1 1 d . . .
C4A C 0.0143(3) 0.0819(3) 0.4047(3) 0.0662(13) Uani 1 1 d . . .
H4A1 H -0.0268 0.0303 0.4019 0.079 Uiso 1 1 calc R . .
H4A2 H 0.0774 0.0683 0.4384 0.079 Uiso 1 1 calc R . .
C4' C -0.0338(4) 0.1514(4) 0.4428(3) 0.0817(15) Uani 1 1 d . . .
O4 O -0.0257(4) 0.2275(3) 0.4351(3) 0.145(2) Uani 1 1 d . . .
C4B1 C -0.0636(3) 0.1231(3) 0.2669(3) 0.0746(14) Uani 1 1 d . . .
H4B1 H -0.1143 0.0816 0.2739 0.090 Uiso 1 1 calc R . .
H4B2 H -0.0850 0.1802 0.2807 0.090 Uiso 1 1 calc R . .
C4G1 C -0.0551(4) 0.1238(5) 0.1822(3) 0.101(2) Uani 1 1 d . . .
H4G3 H -0.0107 0.1704 0.1736 0.122 Uiso 1 1 calc R . .
H4G4 H -0.1199 0.1354 0.1502 0.122 Uiso 1 1 calc R . .
C4D C -0.0161(4) 0.0381(5) 0.1574(3) 0.116(2) Uani 1 1 d . . .
H4D1 H -0.0639 -0.0076 0.1603 0.139 Uiso 1 1 calc R . .
H4D2 H -0.0076 0.0424 0.1037 0.139 Uiso 1 1 calc R . .
C4G2 C 0.0822(4) 0.0154(4) 0.2093(3) 0.0914(17) Uani 1 1 d . . .
H4G5 H 0.1321 0.0571 0.2009 0.110 Uiso 1 1 calc R . .
H4G6 H 0.1031 -0.0417 0.1952 0.110 Uiso 1 1 calc R . .
C4B2 C 0.0751(3) 0.0155(3) 0.2948(3) 0.0677(13) Uani 1 1 d . . .
H4B3 H 0.1408 0.0052 0.3258 0.081 Uiso 1 1 calc R . .
H4B4 H 0.0329 -0.0324 0.3041 0.081 Uiso 1 1 calc R . .
O0M O -0.0915(4) 0.1200(3) 0.4866(3) 0.152(2) Uani 1 1 d . . .
C0M C -0.1401(8) 0.1813(6) 0.5299(5) 0.232(6) Uani 1 1 d . . .
H0M1 H -0.1794 0.1502 0.5606 0.347 Uiso 1 1 calc R . .
H0M2 H -0.1822 0.2192 0.4942 0.347 Uiso 1 1 calc R . .
H0M3 H -0.0908 0.2153 0.5636 0.347 Uiso 1 1 calc R . .

loop_
_atom_site_aniso_label
_atom_site_aniso_U_11
_atom_site_aniso_U_22
_atom_site_aniso_U_33
_atom_site_aniso_U_23
_atom_site_aniso_U_13
_atom_site_aniso_U_12
C1 0.054(3) 0.107(4) 0.074(3) -0.001(3) 0.007(2) -0.024(3)
C2 0.072(3) 0.116(5) 0.103(4) 0.059(4) -0.001(3) -0.030(3)
C3 0.059(3) 0.117(5) 0.117(5) -0.025(4) 0.020(3) 0.019(3)
C4 0.040(2) 0.067(3) 0.049(2) 0.010(2) 0.0121(19) -0.004(2)
O 0.0392(15) 0.0672(19) 0.0395(15) -0.0001(13) 0.0069(12) -0.0105(13)
C0' 0.040(2) 0.038(2) 0.028(2) 0.0093(17) -0.0004(18) 0.0020(18)
O0 0.0533(17) 0.0697(19) 0.0284(15) 0.0025(13) 0.0117(12) 0.0001(14)
N1 0.0421(18) 0.053(2) 0.0251(15) 0.0004(14) 0.0085(14) -0.0086(16)
C1A 0.043(2) 0.043(2) 0.034(2) -0.0009(17) 0.0078(17) -0.0093(18)
C1' 0.034(2) 0.044(3) 0.033(2) -0.0027(18) 0.0099(17) -0.0115(18)
O1 0.0615(17) 0.0549(18) 0.0357(15) -0.0052(13) -0.0006(13) -0.0123(14)
C1B1 0.052(2) 0.061(3) 0.044(2) 0.005(2) 0.0122(19) -0.017(2)
C1B2 0.071(3) 0.045(3) 0.051(2) 0.003(2) 0.008(2) -0.007(2)
N2 0.0477(19) 0.043(2) 0.0250(16) -0.0023(14) 0.0045(13) -0.0082(15)
C2G 0.037(2) 0.054(3) 0.038(2) 0.0065(19) 0.0060(17) 0.0058(19)
C2B 0.036(2) 0.039(2) 0.0304(19) 0.0000(16) 0.0096(16) -0.0003(17)
C2A 0.043(2) 0.040(2) 0.033(2) 0.0016(17) 0.0069(16) 0.0009(18)
C2' 0.031(2) 0.052(3) 0.028(2) 0.0018(19) 0.0078(15) 0.0036(18)
O2 0.0718(19) 0.0547(17) 0.0262(14) 0.0053(12) 0.0148(12) 0.0115(14)
C2B1 0.048(2) 0.052(3) 0.044(2) 0.0089(19) 0.0136(19) 0.015(2)
C2G1 0.076(3) 0.061(3) 0.063(3) 0.024(3) 0.020(2) 0.017(3)
C2D 0.081(3) 0.047(3) 0.104(4) 0.015(3) 0.038(3) 0.001(3)
C2G2 0.066(3) 0.053(3) 0.069(3) -0.016(2) 0.023(2) -0.010(2)
C2B2 0.056(3) 0.048(3) 0.045(2) -0.0053(19) 0.0207(19) -0.001(2)
N3 0.0447(18) 0.042(2) 0.0257(16) 0.0012(14) 0.0061(13) 0.0012(15)
C3A 0.043(2) 0.046(2) 0.036(2) -0.0054(18) 0.0089(17) 0.0067(18)
C3' 0.048(2) 0.044(2) 0.032(2) -0.0063(18) 0.0119(18) -0.0059(19)
O3 0.0638(18) 0.075(2) 0.0305(15) -0.0066(14) 0.0119(13) -0.0078(15)
C3B1 0.076(3) 0.044(3) 0.057(3) -0.004(2) 0.009(2) 0.007(2)
C3B2 0.046(3) 0.077(3) 0.067(3) -0.005(2) 0.019(2) 0.019(2)
N4 0.0399(19) 0.067(2) 0.0320(17) -0.0019(16) 0.0056(15) -0.0025(16)
C4G 0.040(2) 0.068(3) 0.056(3) 0.005(2) -0.002(2) -0.001(2)
C4B 0.040(2) 0.062(3) 0.054(3) 0.001(2) 0.0035(19) -0.003(2)
C4A 0.054(3) 0.072(3) 0.075(3) -0.001(3) 0.018(2) -0.004(2)
C4' 0.094(4) 0.084(4) 0.072(4) 0.003(3) 0.029(3) 0.004(4)
O4 0.190(5) 0.091(3) 0.182(5) -0.018(3) 0.106(4) 0.009(3)
C4B1 0.047(3) 0.098(4) 0.074(3) 0.002(3) 0.000(2) -0.009(3)
C4G1 0.059(3) 0.156(6) 0.075(4) 0.010(4) -0.019(3) -0.019(4)
C4D 0.081(4) 0.195(8) 0.064(4) -0.029(4) -0.003(3) -0.041(5)
C4G2 0.078(4) 0.119(5) 0.079(4) -0.035(3) 0.020(3) -0.026(3)
C4B2 0.051(3) 0.073(3) 0.077(3) -0.015(3) 0.007(2) -0.015(2)
O0M 0.215(5) 0.142(4) 0.135(4) 0.014(3) 0.126(4) 0.028(4)
C0M 0.347(15) 0.226(10) 0.180(9) 0.013(8) 0.194(10) 0.091(10)

loop_
_geom_bond_atom_site_label_1
_geom_bond_atom_site_label_2
_geom_bond_distance
_geom_bond_site_symmetry_2
_geom_bond_publ_flag
C1 C4 1.512(5) . ?
C2 C4 1.500(6) . ?
C3 C4 1.510(6) . ?
C4 O 1.473(4) . ?
O C0' 1.343(4) . ?
C0' O0 1.209(4) . ?
C0' N1 1.349(4) . ?
N1 C1A 1.462(4) . ?
C1A C1B2 1.518(5) . ?
C1A C1' 1.535(5) . ?
C1A C1B1 1.536(5) . ?
C1' O1 1.225(4) . ?
C1' N2 1.337(4) . ?
N2 C2G 1.454(4) . ?
C2G C2B 1.536(5) . ?
C2B C2B1 1.533(5) . ?
C2B C2B2 1.536(5) . ?
C2B C2A 1.542(5) . ?
C2A C2' 1.502(5) . ?
C2' O2 1.233(4) . ?
C2' N3 1.341(4) . ?
C2B1 C2G1 1.510(6) . ?
C2G1 C2D 1.518(6) . ?
C2D C2G2 1.521(6) . ?
C2G2 C2B2 1.529(5) . ?
N3 C3A 1.461(4) . ?
C3A C3B2 1.522(5) . ?
C3A C3B1 1.538(5) . ?
C3A C3' 1.545(5) . ?
C3' O3 1.222(4) . ?
C3' N4 1.339(4) . ?
N4 C4G 1.452(4) . ?
C4G C4B 1.530(5) . ?
C4B C4B2 1.526(6) . ?
C4B C4A 1.536(6) . ?
C4B C4B1 1.541(5) . ?
C4A C4' 1.481(7) . ?
C4' O4 1.186(6) . ?
C4' O0M 1.297(6) . ?
C4B1 C4G1 1.509(7) . ?
C4G1 C4D 1.517(8) . ?
C4D C4G2 1.512(7) . ?
C4G2 C4B2 1.518(6) . ?
O0M C0M 1.450(8) . ?

loop_
_cod_related_entry_id
_cod_related_entry_database
_cod_related_entry_code
1 ChemSpider 21122853
